data_2216129
loop_
_publ_author_name
'Qing-Yun Ren'
'Hong-Wu He'
'Yong-Yan Yao'
'Yu-Cheng Gu'

_publ_section_title
;
 Ethyl 4-amino-5-cyano-2-methyl-6-(2-nitrophenoxy)nicotinate
;
_journal_coeditor_code SJ2374
_journal_issue 11
_journal_name_full 'Acta Crystallographica Section E'
_journal_page_first o4320
_journal_page_last o4320
_journal_paper_doi 10.1107/S1600536807049616
_journal_volume 63
_journal_year 2007
_chemical_formula_iupac 'C16 H14 N4 O5'
_chemical_formula_moiety 'C16 H14 N4 O5'
_chemical_formula_sum 'C16 H14 N4 O5'
_chemical_formula_weight 342.31
_chemical_name_systematic
;
Ethyl 4-amino-5-cyano-2-methyl-6-(2-nitrophenoxy)nicotinate
;
_space_group_IT_number 2
_symmetry_cell_setting triclinic
_symmetry_space_group_name_Hall '-P 1'
_symmetry_space_group_name_H-M 'P -1'
_atom_sites_solution_hydrogens geom
_atom_sites_solution_primary direct
_atom_sites_solution_secondary difmap
_audit_creation_method SHELXL97
_cell_angle_alpha 69.0120(10)
_cell_angle_beta 86.3420(10)
_cell_angle_gamma 88.8350(10)
_cell_formula_units_Z 2
_cell_length_a 7.9831(6)
_cell_length_b 8.8661(7)
_cell_length_c 12.2797(10)
_cell_measurement_reflns_used 2185
_cell_measurement_temperature 294(2)
_cell_measurement_theta_max 24.80
_cell_measurement_theta_min 2.46
_cell_volume 809.83(11)
_computing_cell_refinement 'SAINT (Bruker, 2001)'
_computing_data_collection 'SMART (Bruker, 2001)'
_computing_data_reduction 'SAINT (Bruker, 2001)'
_computing_molecular_graphics 'PLATON (Spek, 2003)'
_computing_publication_material 'SHELXTL (Sheldrick, 2001)'
_computing_structure_refinement 'SHELXL97 (Sheldrick, 1997)'
_computing_structure_solution 'SHELXS97 (Sheldrick, 1997)'
_diffrn_ambient_temperature 294(2)
_diffrn_measured_fraction_theta_full 0.987
_diffrn_measured_fraction_theta_max 0.987
_diffrn_measurement_device_type 'Bruker SMART APEX CCD area-detector'
_diffrn_measurement_method '\f and \w'
_diffrn_radiation_monochromator graphite
_diffrn_radiation_source 'fine-focus sealed tube'
_diffrn_radiation_type MoK\a
_diffrn_radiation_wavelength 0.71073
_diffrn_reflns_av_R_equivalents 0.0227
_diffrn_reflns_av_sigmaI/netI 0.0325
_diffrn_reflns_limit_h_max 9
_diffrn_reflns_limit_h_min -9
_diffrn_reflns_limit_k_max 10
_diffrn_reflns_limit_k_min -9
_diffrn_reflns_limit_l_max 15
_diffrn_reflns_limit_l_min -15
_diffrn_reflns_number 8410
_diffrn_reflns_theta_full 26.00
_diffrn_reflns_theta_max 26.00
_diffrn_reflns_theta_min 1.78
_diffrn_standards_number 0
_exptl_absorpt_coefficient_mu 0.107
_exptl_absorpt_correction_type none
_exptl_crystal_colour yellow
_exptl_crystal_density_diffrn 1.404
_exptl_crystal_density_method 'not measured'
_exptl_crystal_description block
_exptl_crystal_F_000 356
_exptl_crystal_size_max 0.30
_exptl_crystal_size_mid 0.20
_exptl_crystal_size_min 0.20
_refine_diff_density_max 0.221
_refine_diff_density_min -0.197
_refine_ls_extinction_method none
_refine_ls_goodness_of_fit_ref 1.074
_refine_ls_hydrogen_treatment mixed
_refine_ls_matrix_type full
_refine_ls_number_parameters 235
_refine_ls_number_reflns 3145
_refine_ls_number_restraints 0
_refine_ls_restrained_S_all 1.074
_refine_ls_R_factor_all 0.0737
_refine_ls_R_factor_gt 0.0493
_refine_ls_shift/su_max 0.000
_refine_ls_shift/su_mean 0.000
_refine_ls_structure_factor_coef Fsqd
_refine_ls_weighting_details 'calc w = 1/[\s^2^(Fo^2^)+(0.0992P)^2^] where P=(Fo^2^+2Fc^2^)/3'
_refine_ls_weighting_scheme calc
_refine_ls_wR_factor_gt 0.1457
_refine_ls_wR_factor_ref 0.1666
_reflns_number_gt 2146
_reflns_number_total 3145
_reflns_threshold_expression I>2\s(I)
_cod_data_source_file sj2374.cif
_cod_data_source_block I
_cod_database_code 2216129
_cod_database_fobs_code 2216129

loop_
_symmetry_equiv_pos_as_xyz
'x, y, z'
'-x, -y, -z'

loop_
_atom_site_type_symbol
_atom_site_label
_atom_site_fract_x
_atom_site_fract_y
_atom_site_fract_z
_atom_site_U_iso_or_equiv
_atom_site_adp_type
_atom_site_calc_flag
_atom_site_refinement_flags
_atom_site_occupancy
C C1 0.2580(2) 0.4848(2) 0.52656(15) 0.0386(4) Uani d . 1
C C2 0.3286(2) 0.6325(2) 0.52562(14) 0.0370(4) Uani d . 1
C C3 0.3988(2) 0.6298(2) 0.62939(15) 0.0395(4) Uani d . 1
C C4 0.3964(2) 0.4853(2) 0.72421(15) 0.0410(5) Uani d . 1
C C5 0.2584(2) 0.3490(2) 0.63016(15) 0.0406(5) Uani d . 1
C C6 0.1914(2) 0.4850(2) 0.41669(15) 0.0410(5) Uani d . 1
C C7 0.0793(3) 0.3396(3) 0.31026(17) 0.0582(6) Uani d . 1
H H7A 0.1691 0.3657 0.2494 0.070 Uiso calc R 1
H H7B -0.0098 0.4180 0.2844 0.070 Uiso calc R 1
C C8 0.0149(3) 0.1740(3) 0.3342(2) 0.0666(7) Uani d . 1
H H8A 0.1043 0.0976 0.3587 0.100 Uiso calc R 1
H H8B -0.0281 0.1683 0.2645 0.100 Uiso calc R 1
H H8C -0.0733 0.1492 0.3949 0.100 Uiso calc R 1
C C9 0.1826(3) 0.1880(2) 0.64853(17) 0.0545(6) Uani d . 1
H H9A 0.2494 0.1351 0.6051 0.082 Uiso calc R 1
H H9B 0.0707 0.2029 0.6221 0.082 Uiso calc R 1
H H9C 0.1790 0.1227 0.7301 0.082 Uiso calc R 1
C C10 0.4724(2) 0.7727(2) 0.63351(15) 0.0444(5) Uani d . 1
C C11 0.4771(3) 0.3499(2) 0.91776(16) 0.0470(5) Uani d . 1
C C12 0.3363(3) 0.2736(3) 0.98573(16) 0.0536(6) Uani d . 1
C C13 0.3529(3) 0.1356(3) 1.08299(17) 0.0643(6) Uani d . 1
H H13 0.2578 0.0829 1.1267 0.077 Uiso calc R 1
C C14 0.5091(3) 0.0763(3) 1.11508(18) 0.0649(7) Uani d . 1
H H14 0.5206 -0.0165 1.1806 0.078 Uiso calc R 1
C C15 0.6482(3) 0.1545(3) 1.05021(19) 0.0659(7) Uani d . 1
H H15 0.7544 0.1158 1.0729 0.079 Uiso calc R 1
C C16 0.6325(3) 0.2898(3) 0.95177(17) 0.0569(6) Uani d . 1
H H16 0.7281 0.3409 0.9079 0.068 Uiso calc R 1
N N1 0.3292(2) 0.35024(18) 0.72735(13) 0.0438(4) Uani d . 1
N N2 0.3315(2) 0.7694(2) 0.43277(15) 0.0493(5) Uani d . 1
H H2A 0.376(3) 0.855(3) 0.4358(18) 0.059 Uiso d . 1
H H2B 0.280(3) 0.763(2) 0.3694(18) 0.059 Uiso d . 1
N N3 0.5293(3) 0.8913(2) 0.63011(14) 0.0612(5) Uani d . 1
O O1 0.1840(2) 0.60489(18) 0.32916(12) 0.0663(5) Uani d . 1
O O2 0.14144(18) 0.34349(16) 0.41824(11) 0.0534(4) Uani d . 1
O O3 0.47215(18) 0.49029(15) 0.81893(11) 0.0531(4) Uani d . 1
N N4 0.1667(3) 0.3358(4) 0.95640(18) 0.0800(7) Uani d . 1
O O4 0.1477(2) 0.4784(3) 0.90715(17) 0.0958(7) Uani d . 1
O O5 0.0543(3) 0.2366(4) 0.9836(3) 0.1476(12) Uani d . 1

loop_
_atom_site_aniso_label
_atom_site_aniso_U_11
_atom_site_aniso_U_22
_atom_site_aniso_U_33
_atom_site_aniso_U_12
_atom_site_aniso_U_13
_atom_site_aniso_U_23
C1 0.0385(10) 0.0368(10) 0.0419(10) 0.0019(8) -0.0053(8) -0.0154(8)
C2 0.0370(10) 0.0324(10) 0.0394(9) -0.0006(8) -0.0006(7) -0.0105(8)
C3 0.0416(11) 0.0341(10) 0.0432(10) -0.0005(8) -0.0042(8) -0.0140(8)
C4 0.0424(11) 0.0408(11) 0.0404(10) 0.0002(8) -0.0074(8) -0.0146(9)
C5 0.0417(11) 0.0354(11) 0.0441(10) 0.0013(8) -0.0072(8) -0.0130(8)
C6 0.0423(11) 0.0376(11) 0.0425(10) -0.0002(8) -0.0053(8) -0.0131(9)
C7 0.0720(15) 0.0594(14) 0.0481(11) -0.0071(11) -0.0169(10) -0.0227(10)
C8 0.0756(16) 0.0589(15) 0.0743(15) -0.0113(12) -0.0163(12) -0.0322(12)
C9 0.0711(14) 0.0367(11) 0.0512(11) -0.0104(10) -0.0162(10) -0.0074(9)
C10 0.0547(12) 0.0395(12) 0.0390(10) -0.0004(9) -0.0093(9) -0.0130(9)
C11 0.0591(13) 0.0450(12) 0.0383(10) -0.0033(10) -0.0112(9) -0.0149(9)
C12 0.0527(13) 0.0674(14) 0.0428(10) 0.0028(11) -0.0069(9) -0.0217(10)
C13 0.0697(16) 0.0748(16) 0.0397(11) -0.0108(13) 0.0027(10) -0.0105(11)
C14 0.0813(17) 0.0661(15) 0.0391(11) 0.0015(13) -0.0136(11) -0.0074(10)
C15 0.0618(15) 0.0741(16) 0.0554(13) 0.0050(12) -0.0206(11) -0.0128(12)
C16 0.0514(12) 0.0630(14) 0.0502(11) -0.0086(11) -0.0118(9) -0.0109(10)
N1 0.0500(10) 0.0372(9) 0.0434(8) -0.0004(7) -0.0106(7) -0.0122(7)
N2 0.0650(12) 0.0354(10) 0.0452(9) -0.0090(8) -0.0114(8) -0.0098(8)
N3 0.0888(14) 0.0410(11) 0.0522(10) -0.0149(10) -0.0131(9) -0.0123(8)
O1 0.1016(12) 0.0464(9) 0.0463(8) -0.0109(8) -0.0231(8) -0.0073(7)
O2 0.0730(10) 0.0426(8) 0.0482(8) -0.0033(7) -0.0205(7) -0.0175(6)
O3 0.0704(10) 0.0435(8) 0.0447(7) -0.0063(7) -0.0205(7) -0.0119(6)
N4 0.0603(14) 0.109(2) 0.0623(13) 0.0128(14) -0.0020(10) -0.0218(13)
O4 0.0948(15) 0.1149(17) 0.0783(12) 0.0484(13) -0.0232(10) -0.0348(12)
O5 0.0550(14) 0.171(3) 0.174(3) -0.0182(16) -0.0053(14) -0.010(2)

loop_
_atom_type_symbol
_atom_type_description
_atom_type_scat_dispersion_real
_atom_type_scat_dispersion_imag
_atom_type_scat_source
C C 0.0033 0.0016 'International Tables Vol C Tables 4.2.6.8 and 6.1.1.4'
H H 0.0000 0.0000 'International Tables Vol C Tables 4.2.6.8 and 6.1.1.4'
N N 0.0061 0.0033 'International Tables Vol C Tables 4.2.6.8 and 6.1.1.4'
O O 0.0106 0.0060 'International Tables Vol C Tables 4.2.6.8 and 6.1.1.4'

loop_
_geom_angle_atom_site_label_1
_geom_angle_atom_site_label_2
_geom_angle_atom_site_label_3
_geom_angle
C5 C1 C2 118.42(15)
C5 C1 C6 124.14(17)
C2 C1 C6 117.43(15)
N2 C2 C3 119.45(16)
N2 C2 C1 123.34(16)
C3 C2 C1 117.21(15)
C4 C3 C2 118.35(16)
C4 C3 C10 121.79(16)
C2 C3 C10 119.85(16)
N1 C4 O3 119.80(16)
N1 C4 C3 125.17(16)
O3 C4 C3 115.03(16)
N1 C5 C1 122.69(17)
N1 C5 C9 111.75(15)
C1 C5 C9 125.56(16)
O1 C6 O2 120.82(16)
O1 C6 C1 123.74(17)
O2 C6 C1 115.44(15)
O2 C7 C8 107.72(16)
O2 C7 H7A 110.2
C8 C7 H7A 110.2
O2 C7 H7B 110.2
C8 C7 H7B 110.2
H7A C7 H7B 108.5
C7 C8 H8A 109.5
C7 C8 H8B 109.5
H8A C8 H8B 109.5
C7 C8 H8C 109.5
H8A C8 H8C 109.5
H8B C8 H8C 109.5
C5 C9 H9A 109.5
C5 C9 H9B 109.5
H9A C9 H9B 109.5
C5 C9 H9C 109.5
H9A C9 H9C 109.5
H9B C9 H9C 109.5
N3 C10 C3 176.00(18)
C16 C11 C12 118.77(18)
C16 C11 O3 116.93(18)
C12 C11 O3 124.21(18)
C13 C12 C11 120.4(2)
C13 C12 N4 118.3(2)
C11 C12 N4 121.4(2)
C14 C13 C12 120.0(2)
C14 C13 H13 120.0
C12 C13 H13 120.0
C15 C14 C13 119.6(2)
C15 C14 H14 120.2
C13 C14 H14 120.2
C14 C15 C16 120.7(2)
C14 C15 H15 119.7
C16 C15 H15 119.7
C11 C16 C15 120.5(2)
C11 C16 H16 119.8
C15 C16 H16 119.8
C4 N1 C5 118.08(15)
C2 N2 H2A 120.3(14)
C2 N2 H2B 114.6(13)
H2A N2 H2B 125(2)
C6 O2 C7 116.55(14)
C4 O3 C11 118.84(15)
O4 N4 O5 124.5(3)
O4 N4 C12 119.0(2)
O5 N4 C12 116.5(2)

loop_
_geom_bond_atom_site_label_1
_geom_bond_atom_site_label_2
_geom_bond_distance
C1 C5 1.404(2)
C1 C2 1.431(2)
C1 C6 1.481(2)
C2 N2 1.335(2)
C2 C3 1.417(2)
C3 C4 1.388(2)
C3 C10 1.425(3)
C4 N1 1.309(2)
C4 O3 1.359(2)
C5 N1 1.356(2)
C5 C9 1.497(3)
C6 O1 1.215(2)
C6 O2 1.318(2)
C7 O2 1.457(2)
C7 C8 1.486(3)
C7 H7A 0.9700
C7 H7B 0.9700
C8 H8A 0.9600
C8 H8B 0.9600
C8 H8C 0.9600
C9 H9A 0.9600
C9 H9B 0.9600
C9 H9C 0.9600
C10 N3 1.140(2)
C11 C16 1.371(3)
C11 C12 1.387(3)
C11 O3 1.395(2)
C12 C13 1.381(3)
C12 N4 1.469(3)
C13 C14 1.369(3)
C13 H13 0.9300
C14 C15 1.368(3)
C14 H14 0.9300
C15 C16 1.375(3)
C15 H15 0.9300
C16 H16 0.9300
N2 H2A 0.86(2)
N2 H2B 0.92(2)
N4 O4 1.201(3)
N4 O5 1.214(3)

loop_
_geom_hbond_atom_site_label_D
_geom_hbond_atom_site_label_H
_geom_hbond_atom_site_label_A
_geom_hbond_site_symmetry_A
_geom_hbond_distance_DH
_geom_hbond_distance_HA
_geom_hbond_distance_DA
_geom_hbond_angle_DHA
C7 H7B O4 2_566 0.97 2.52 3.229(3) 130.3
N2 H2A N3 2_676 0.86(2) 2.23(2) 3.040(3) 157.5(19)
N2 H2B O1 . 0.92(2) 1.84(2) 2.593(2) 137.1(18)
C7 H7B Cg1 2_566 0.97 2.92 3.716(3) 140

loop_
_geom_torsion_atom_site_label_1
_geom_torsion_atom_site_label_2
_geom_torsion_atom_site_label_3
_geom_torsion_atom_site_label_4
_geom_torsion
C5 C1 C2 N2 -178.52(17)
C6 C1 C2 N2 2.4(3)
C5 C1 C2 C3 1.8(3)
C6 C1 C2 C3 -177.30(15)
N2 C2 C3 C4 -179.08(17)
C1 C2 C3 C4 0.6(3)
N2 C2 C3 C10 -0.3(3)
C1 C2 C3 C10 179.41(16)
C2 C3 C4 N1 -2.3(3)
C10 C3 C4 N1 178.96(18)
C2 C3 C4 O3 177.40(16)
C10 C3 C4 O3 -1.4(3)
C2 C1 C5 N1 -2.9(3)
C6 C1 C5 N1 176.06(16)
C2 C1 C5 C9 176.76(18)
C6 C1 C5 C9 -4.2(3)
C5 C1 C6 O1 176.23(18)
C2 C1 C6 O1 -4.8(3)
C5 C1 C6 O2 -4.8(3)
C2 C1 C6 O2 174.18(15)
C16 C11 C12 C13 -2.8(3)
O3 C11 C12 C13 -179.35(17)
C16 C11 C12 N4 177.6(2)
O3 C11 C12 N4 1.1(3)
C11 C12 C13 C14 2.2(3)
N4 C12 C13 C14 -178.2(2)
C12 C13 C14 C15 -0.1(3)
C13 C14 C15 C16 -1.5(4)
C12 C11 C16 C15 1.3(3)
O3 C11 C16 C15 178.09(19)
C14 C15 C16 C11 0.8(4)
O3 C4 N1 C5 -178.43(16)
C3 C4 N1 C5 1.2(3)
C1 C5 N1 C4 1.5(3)
C9 C5 N1 C4 -178.27(16)
O1 C6 O2 C7 0.5(3)
C1 C6 O2 C7 -178.49(16)
C8 C7 O2 C6 -174.60(17)
N1 C4 O3 C11 0.3(3)
C3 C4 O3 C11 -179.36(16)
C16 C11 O3 C4 118.4(2)
C12 C11 O3 C4 -64.9(3)
C13 C12 N4 O4 150.4(2)
C11 C12 N4 O4 -30.0(3)
C13 C12 N4 O5 -30.2(3)
C11 C12 N4 O5 149.4(3)

loop_
_cod_related_entry_id
_cod_related_entry_database
_cod_related_entry_code
1 ChemSpider 21121156
